data_1545757
loop_
_publ_author_name
'Gu, Xiao'
'Li, Huiyan'
'Shan, Bowen'
'Liu, Zhifeng'
'Miao, Qian'

_publ_section_title
;
 Synthesis, Structure, and Properties of Tetrabenzo[7]circulene.
;
_journal_issue 9
_journal_name_full 'Organic letters'
_journal_page_first 2246
_journal_page_last 2249
_journal_paper_doi 10.1021/acs.orglett.7b00714
_journal_volume 19
_journal_year 2017
_chemical_formula_sum 'C19 H10 Br2 O'
_chemical_formula_weight 414.09
_chemical_name_systematic
; 
 12-(dibromomethylene)pleiaden-7-one 
;
_space_group_IT_number 15
_symmetry_cell_setting monoclinic
_symmetry_space_group_name_Hall '-C 2yc'
_symmetry_space_group_name_H-M 'C 1 2/c 1'
_atom_sites_solution_hydrogens geom
_atom_sites_solution_primary direct
_atom_sites_solution_secondary difmap
_audit_creation_method SHELXL-97
_cell_angle_alpha 90.00
_cell_angle_beta 102.0925(14)
_cell_angle_gamma 90.00
_cell_formula_units_Z 8
_cell_length_a 17.7623(8)
_cell_length_b 7.2919(4)
_cell_length_c 23.6434(11)
_cell_measurement_reflns_used 444
_cell_measurement_temperature 298(2)
_cell_measurement_theta_max 15
_cell_measurement_theta_min 15
_cell_volume 2994.4(3)
_computing_cell_refinement 'BRUKER D8VENTURE DIFFRACTOMETER'
_computing_data_collection 'BRUKER D8VENTURE DIFFRACTOMETER'
_computing_data_reduction 'BRUKER D8VENTURE DIFFRACTOMETER'
_computing_molecular_graphics 'BRUKER SHELXTL'
_computing_publication_material 'BRUKER SHELXTL'
_computing_structure_refinement 'SHELXL-97 (Sheldrick, 2008)'
_computing_structure_solution 'SHELXS-97 (Sheldrick, 2008)'
_diffrn_ambient_temperature 298(2)
_diffrn_measured_fraction_theta_full 0.999
_diffrn_measured_fraction_theta_max 0.999
_diffrn_measurement_device_type 'BRUKER D8VENTURE DIFFRACTOMETER'
_diffrn_measurement_method 'PHI & OMEGA SCAN'
_diffrn_radiation_monochromator graphite
_diffrn_radiation_source 'fine-focus sealed tube'
_diffrn_radiation_type MoK\a
_diffrn_radiation_wavelength 0.71073
_diffrn_reflns_av_R_equivalents 0.0392
_diffrn_reflns_av_sigmaI/netI 0.0217
_diffrn_reflns_limit_h_max 19
_diffrn_reflns_limit_h_min -21
_diffrn_reflns_limit_k_max 8
_diffrn_reflns_limit_k_min -8
_diffrn_reflns_limit_l_max 28
_diffrn_reflns_limit_l_min -28
_diffrn_reflns_number 22663
_diffrn_reflns_theta_full 25.24
_diffrn_reflns_theta_max 25.24
_diffrn_reflns_theta_min 2.35
_exptl_absorpt_coefficient_mu 5.412
_exptl_absorpt_correction_T_max 0.7456
_exptl_absorpt_correction_T_min 0.2963
_exptl_absorpt_correction_type multi-scan
_exptl_crystal_colour colourless
_exptl_crystal_density_diffrn 1.837
_exptl_crystal_density_method 'not measured'
_exptl_crystal_description block
_exptl_crystal_F_000 1616
_exptl_crystal_size_max 0.50
_exptl_crystal_size_mid 0.40
_exptl_crystal_size_min 0.30
_refine_diff_density_max 0.299
_refine_diff_density_min -0.654
_refine_diff_density_rms 0.069
_refine_ls_extinction_method none
_refine_ls_goodness_of_fit_ref 1.071
_refine_ls_hydrogen_treatment riding
_refine_ls_matrix_type full
_refine_ls_number_parameters 199
_refine_ls_number_reflns 2714
_refine_ls_number_restraints 0
_refine_ls_restrained_S_all 1.071
_refine_ls_R_factor_all 0.0289
_refine_ls_R_factor_gt 0.0258
_refine_ls_shift/su_max 0.000
_refine_ls_shift/su_mean 0.000
_refine_ls_structure_factor_coef Fsqd
_refine_ls_weighting_details 'calc w=1/[\s^2^(Fo^2^)+(0.0306P)^2^+5.4917P] where P=(Fo^2^+2Fc^2^)/3'
_refine_ls_weighting_scheme calc
_refine_ls_wR_factor_gt 0.0639
_refine_ls_wR_factor_ref 0.0652
_reflns_number_gt 2488
_reflns_number_total 2714
_reflns_threshold_expression >2sigma(I)
_cod_data_source_file ol7b00714_si_003.cif
_cod_data_source_block DBMP
_cod_depositor_comments
;
The following automatic conversions were performed:

'_symmetry_cell_setting' value 'Monoclinic' changed to 'monoclinic'
according to
/home/data/users/saulius/crontab/automatic-downloads/rss-feeds/ACS/lib/dictionaries/cif_core.dic
dictionary named 'cif_core.dic' version 2.4.2 from 2011-04-26.

Automatic conversion script
Id: cif_fix_values 4973 2017-02-22 13:04:09Z antanas 

 Adding full bibliography for 1545757.cif.
;
_cod_original_sg_symbol_H-M C2/c
_cod_database_code 1545757

loop_
_symmetry_equiv_pos_as_xyz
'x, y, z'
'-x, y, -z+1/2'
'x+1/2, y+1/2, z'
'-x+1/2, y+1/2, -z+1/2'
'-x, -y, -z'
'x, -y, z-1/2'
'-x+1/2, -y+1/2, -z'
'x+1/2, -y+1/2, z-1/2'

loop_
_atom_site_label
_atom_site_type_symbol
_atom_site_fract_x
_atom_site_fract_y
_atom_site_fract_z
_atom_site_U_iso_or_equiv
_atom_site_adp_type
_atom_site_occupancy
_atom_site_symmetry_multiplicity
_atom_site_calc_flag
_atom_site_refinement_flags
O1 O -0.00258(11) -0.0644(3) 0.40126(9) 0.0421(5) Uani 1 1 d .
Br1 Br 0.249552(17) -0.19533(4) 0.296108(12) 0.03980(10) Uani 1 1 d .
Br2 Br 0.102889(16) 0.00071(4) 0.224890(11) 0.03878(10) Uani 1 1 d .
C1 C 0.17414(14) -0.0122(3) 0.29601(11) 0.0274(5) Uani 1 1 d .
C2 C 0.17201(13) 0.0932(3) 0.34101(10) 0.0257(5) Uani 1 1 d .
C3 C 0.11112(14) 0.2353(3) 0.34101(11) 0.0268(5) Uani 1 1 d .
C4 C 0.11115(16) 0.4013(4) 0.31237(12) 0.0366(6) Uani 1 1 d .
H4A H 0.1478 0.4246 0.2904 0.044 Uiso 1 1 calc R
C5 C 0.05623(18) 0.5321(4) 0.31678(14) 0.0429(7) Uani 1 1 d .
H5A H 0.0570 0.6449 0.2985 0.052 Uiso 1 1 calc R
C6 C 0.00064(17) 0.4969(4) 0.34784(14) 0.0413(7) Uani 1 1 d .
H6A H -0.0362 0.5855 0.3504 0.050 Uiso 1 1 calc R
C7 C -0.00078(15) 0.3306(4) 0.37533(12) 0.0334(6) Uani 1 1 d .
H7A H -0.0395 0.3057 0.3953 0.040 Uiso 1 1 calc R
C8 C 0.05583(14) 0.1997(3) 0.37322(10) 0.0263(5) Uani 1 1 d .
C9 C 0.05639(14) 0.0254(3) 0.40585(11) 0.0278(5) Uani 1 1 d .
C10 C 0.12675(14) -0.0206(3) 0.45101(11) 0.0262(5) Uani 1 1 d .
C11 C 0.11109(17) -0.0879(4) 0.50192(12) 0.0353(6) Uani 1 1 d .
H11A H 0.0609 -0.1210 0.5031 0.042 Uiso 1 1 calc R
C12 C 0.16861(18) -0.1075(4) 0.55156(12) 0.0422(7) Uani 1 1 d .
H12A H 0.1565 -0.1533 0.5853 0.051 Uiso 1 1 calc R
C13 C 0.24211(18) -0.0599(4) 0.55088(12) 0.0386(7) Uani 1 1 d .
H13A H 0.2799 -0.0709 0.5845 0.046 Uiso 1 1 calc R
C14 C 0.26200(16) 0.0061(3) 0.49975(12) 0.0309(6) Uani 1 1 d .
C15 C 0.33904(16) 0.0524(4) 0.49946(13) 0.0396(7) Uani 1 1 d .
H15A H 0.3764 0.0402 0.5333 0.048 Uiso 1 1 calc R
C16 C 0.35962(16) 0.1144(4) 0.45067(14) 0.0422(7) Uani 1 1 d .
H16A H 0.4103 0.1485 0.4515 0.051 Uiso 1 1 calc R
C17 C 0.30416(15) 0.1266(4) 0.39906(13) 0.0356(6) Uani 1 1 d .
H17A H 0.3186 0.1675 0.3656 0.043 Uiso 1 1 calc R
C18 C 0.22879(14) 0.0791(3) 0.39703(11) 0.0275(5) Uani 1 1 d .
C19 C 0.20441(14) 0.0243(3) 0.44799(11) 0.0253(5) Uani 1 1 d .

loop_
_atom_site_aniso_label
_atom_site_aniso_U_11
_atom_site_aniso_U_22
_atom_site_aniso_U_33
_atom_site_aniso_U_23
_atom_site_aniso_U_13
_atom_site_aniso_U_12
O1 0.0327(10) 0.0433(11) 0.0487(12) 0.0023(9) 0.0045(9) -0.0112(9)
Br1 0.04598(18) 0.03975(17) 0.03641(17) -0.00321(12) 0.01488(13) 0.01309(12)
Br2 0.03902(17) 0.04736(19) 0.02800(16) 0.00214(11) 0.00255(12) -0.00346(12)
C1 0.0261(12) 0.0300(13) 0.0279(13) 0.0039(10) 0.0097(10) 0.0007(10)
C2 0.0241(12) 0.0269(13) 0.0274(13) 0.0016(10) 0.0081(10) -0.0001(10)
C3 0.0260(12) 0.0280(13) 0.0255(13) -0.0030(10) 0.0034(10) 0.0020(10)
C4 0.0392(15) 0.0351(15) 0.0368(15) 0.0063(12) 0.0109(12) 0.0029(12)
C5 0.0491(18) 0.0298(15) 0.0476(18) 0.0076(13) 0.0050(14) 0.0062(13)
C6 0.0361(15) 0.0361(16) 0.0502(18) -0.0014(13) 0.0057(13) 0.0136(12)
C7 0.0269(13) 0.0358(15) 0.0372(15) -0.0049(12) 0.0061(11) 0.0040(11)
C8 0.0228(12) 0.0298(13) 0.0249(13) -0.0047(10) 0.0019(10) 0.0002(10)
C9 0.0266(13) 0.0286(13) 0.0288(13) -0.0058(10) 0.0077(11) -0.0001(10)
C10 0.0302(13) 0.0212(12) 0.0269(13) -0.0033(10) 0.0049(11) 0.0019(10)
C11 0.0428(15) 0.0296(14) 0.0349(15) 0.0030(11) 0.0114(12) 0.0006(12)
C12 0.0566(19) 0.0413(16) 0.0290(14) 0.0066(13) 0.0098(13) 0.0029(14)
C13 0.0531(18) 0.0303(14) 0.0263(14) -0.0032(11) -0.0053(12) 0.0070(13)
C14 0.0351(14) 0.0235(12) 0.0307(14) -0.0094(10) -0.0011(11) 0.0052(10)
C15 0.0339(15) 0.0344(15) 0.0438(17) -0.0149(13) -0.0074(13) 0.0047(12)
C16 0.0258(13) 0.0404(16) 0.058(2) -0.0149(15) 0.0037(13) -0.0014(12)
C17 0.0299(14) 0.0352(14) 0.0434(16) -0.0051(12) 0.0113(12) -0.0009(11)
C18 0.0273(13) 0.0248(13) 0.0301(13) -0.0034(10) 0.0054(10) 0.0032(10)
C19 0.0297(13) 0.0184(11) 0.0268(13) -0.0055(9) 0.0034(10) 0.0034(9)

loop_
_atom_type_symbol
_atom_type_description
_atom_type_scat_dispersion_real
_atom_type_scat_dispersion_imag
_atom_type_scat_source
C C 0.0033 0.0016 'International Tables Vol C Tables 4.2.6.8 and 6.1.1.4'
H H 0.0000 0.0000 'International Tables Vol C Tables 4.2.6.8 and 6.1.1.4'
Br Br -0.2901 2.4595 'International Tables Vol C Tables 4.2.6.8 and 6.1.1.4'
O O 0.0106 0.0060 'International Tables Vol C Tables 4.2.6.8 and 6.1.1.4'

loop_
_geom_angle_atom_site_label_1
_geom_angle_atom_site_label_2
_geom_angle_atom_site_label_3
_geom_angle
C2 C1 Br2 124.30(19)
C2 C1 Br1 123.4(2)
Br2 C1 Br1 112.32(13)
C1 C2 C18 123.2(2)
C1 C2 C3 123.1(2)
C18 C2 C3 113.7(2)
C8 C3 C4 120.2(2)
C8 C3 C2 117.7(2)
C4 C3 C2 122.0(2)
C5 C4 C3 119.5(3)
C6 C5 C4 120.6(3)
C5 C6 C7 120.2(3)
C6 C7 C8 120.0(3)
C3 C8 C7 119.4(2)
C3 C8 C9 121.1(2)
C7 C8 C9 119.6(2)
O1 C9 C8 120.0(2)
O1 C9 C10 120.9(2)
C8 C9 C10 118.3(2)
C11 C10 C19 119.7(2)
C11 C10 C9 114.2(2)
C19 C10 C9 125.4(2)
C10 C11 C12 121.7(3)
C13 C12 C11 120.2(3)
C12 C13 C14 120.8(3)
C15 C14 C13 120.1(3)
C15 C14 C19 119.7(3)
C13 C14 C19 120.1(2)
C16 C15 C14 121.2(3)
C15 C16 C17 119.7(3)
C18 C17 C16 121.1(3)
C17 C18 C19 120.6(2)
C17 C18 C2 119.1(2)
C19 C18 C2 120.2(2)
C18 C19 C14 117.5(2)
C18 C19 C10 125.0(2)
C14 C19 C10 117.4(2)

loop_
_geom_bond_atom_site_label_1
_geom_bond_atom_site_label_2
_geom_bond_distance
O1 C9 1.221(3)
Br1 C1 1.891(2)
Br2 C1 1.883(3)
C1 C2 1.319(4)
C2 C18 1.491(3)
C2 C3 1.498(3)
C3 C8 1.387(3)
C3 C4 1.388(4)
C4 C5 1.384(4)
C5 C6 1.373(4)
C6 C7 1.379(4)
C7 C8 1.395(4)
C8 C9 1.486(4)
C9 C10 1.502(3)
C10 C11 1.381(4)
C10 C19 1.434(4)
C11 C12 1.393(4)
C12 C13 1.354(4)
C13 C14 1.413(4)
C14 C15 1.411(4)
C14 C19 1.427(4)
C15 C16 1.358(4)
C16 C17 1.401(4)
C17 C18 1.374(4)
C18 C19 1.420(4)
